data_7711882
loop_
_publ_author_name
'Jiang, Ming'
'Zhang, Juzheng'
'Xu, Shihang'
'Li, Yanping'
'Li, Wenjuan'
'Liang, Hong'
'Yang, Feng'

_publ_section_title
;
 Designing a multitarget In(III) compound to overcome the resistance of
 lung cancer cells to cisplatin.
;
_journal_issue 2
_journal_name_full 'Dalton transactions (Cambridge, England : 2003)'
_journal_page_first 269
_journal_page_last 280
_journal_paper_doi 10.1039/d2dt03374g
_journal_volume 52
_journal_year 2023
_chemical_formula_moiety 'C12 H15 Cl2 In N4 S'
_chemical_formula_sum 'C12 H15 Cl2 In N4 S'
_chemical_formula_weight 433.06
_space_group_crystal_system monoclinic
_space_group_IT_number 14
_space_group_name_Hall '-P 2ybc'
_space_group_name_H-M_alt 'P 1 21/c 1'
_atom_sites_solution_hydrogens geom
_audit_creation_date 2022-11-09
_audit_creation_method
;
Olex2 1.5
(compiled 2022.04.07 svn.rca3783a0 for OlexSys, GUI svn.r6498)
;
_audit_update_record
;
2022-11-13 deposited with the CCDC.	2022-12-02 downloaded from the CCDC.
;
_cell_angle_alpha 90
_cell_angle_beta 90.635(6)
_cell_angle_gamma 90
_cell_formula_units_Z 4
_cell_length_a 8.5919(4)
_cell_length_b 12.4526(6)
_cell_length_c 15.0859(10)
_cell_measurement_reflns_used 1234
_cell_measurement_temperature 296(2)
_cell_measurement_theta_max 23.0340
_cell_measurement_theta_min 3.9580
_cell_volume 1613.96(15)
_computing_cell_refinement 'CrysAlisPro 1.171.38.43 (Rigaku OD, 2015)'
_computing_data_collection 'CrysAlisPro 1.171.38.43 (Rigaku OD, 2015)'
_computing_data_reduction 'CrysAlisPro 1.171.38.43 (Rigaku OD, 2015)'
_computing_molecular_graphics 'Olex2 1.5 (Dolomanov et al., 2009)'
_computing_publication_material 'Olex2 1.5 (Dolomanov et al., 2009)'
_computing_structure_refinement 'SHELXL 2018/3 (Sheldrick, 2015)'
_computing_structure_solution 'XS (Sheldrick, 2008)'
_diffrn_ambient_temperature 296.15
_diffrn_detector 'CCD plate'
_diffrn_detector_area_resol_mean 15.9784
_diffrn_detector_type Eos
_diffrn_measured_fraction_theta_full 0.992
_diffrn_measured_fraction_theta_max 0.991
_diffrn_measurement_details
;
List of Runs (angles in degrees, time in seconds):

  # Type    Start    End  Width  t~exp~   \w     \q     \k     \f   Frames
#--------------------------------------------------------------------------
  1  \w    -50.00  50.00   1.00    7.50    --  -19.80  77.00 -90.00  100
  2  \w    -50.00  50.00   1.00    7.50    --  -19.80  77.00   0.00  100
  3  \w    -90.00 -65.00   1.00    7.50    --  -19.80 -77.00 -90.00   25
;
_diffrn_measurement_device 'four-circle diffractometer'
_diffrn_measurement_device_type 'SuperNova, Single source at offset, Eos'
_diffrn_measurement_method '\w scans'
_diffrn_orient_matrix_type 'CrysAlisPro convention (1999,Acta A55,543-557)'
_diffrn_orient_matrix_UB_11 -0.0214759000
_diffrn_orient_matrix_UB_12 -0.0413377000
_diffrn_orient_matrix_UB_13 0.0298197000
_diffrn_orient_matrix_UB_21 -0.0137368000
_diffrn_orient_matrix_UB_22 0.0389054000
_diffrn_orient_matrix_UB_23 0.0333295000
_diffrn_orient_matrix_UB_31 -0.0785079000
_diffrn_orient_matrix_UB_32 0.0045223000
_diffrn_orient_matrix_UB_33 -0.0145898000
_diffrn_radiation_monochromator mirror
_diffrn_radiation_probe x-ray
_diffrn_radiation_type 'Mo K\a'
_diffrn_radiation_wavelength 0.71073
_diffrn_reflns_av_R_equivalents 0.0546
_diffrn_reflns_av_unetI/netI 0.1019
_diffrn_reflns_Laue_measured_fraction_full 0.992
_diffrn_reflns_Laue_measured_fraction_max 0.991
_diffrn_reflns_limit_h_max 6
_diffrn_reflns_limit_h_min -10
_diffrn_reflns_limit_k_max 13
_diffrn_reflns_limit_k_min -15
_diffrn_reflns_limit_l_max 18
_diffrn_reflns_limit_l_min -18
_diffrn_reflns_number 6556
_diffrn_reflns_point_group_measured_fraction_full 0.992
_diffrn_reflns_point_group_measured_fraction_max 0.991
_diffrn_reflns_theta_full 25.242
_diffrn_reflns_theta_max 25.998
_diffrn_reflns_theta_min 3.540
_diffrn_source 'micro-focus sealed X-ray tube'
_diffrn_source_type 'SuperNova (Mo) X-ray Source'
_exptl_absorpt_coefficient_mu 1.919
_exptl_absorpt_correction_T_max 1.00000
_exptl_absorpt_correction_T_min 0.93403
_exptl_absorpt_correction_type multi-scan
_exptl_absorpt_process_details
;
CrysAlisPro 1.171.38.43 (Rigaku Oxford Diffraction, 2015)
Empirical absorption correction using spherical harmonics,
 implemented in SCALE3 ABSPACK scaling algorithm.
;
_exptl_crystal_colour 'metallic yellowish yellow'
_exptl_crystal_colour_lustre metallic
_exptl_crystal_colour_modifier yellowish
_exptl_crystal_colour_primary yellow
_exptl_crystal_density_diffrn 1.782
_exptl_crystal_density_method 'not measured'
_exptl_crystal_description plate
_exptl_crystal_F_000 856
_exptl_crystal_preparation 'heated 343 k'
_exptl_crystal_size_max 0.23
_exptl_crystal_size_mid 0.14
_exptl_crystal_size_min 0.13
_refine_diff_density_max 0.492
_refine_diff_density_min -0.639
_refine_diff_density_rms 0.116
_refine_ls_extinction_method none
_refine_ls_goodness_of_fit_ref 0.867
_refine_ls_hydrogen_treatment constr
_refine_ls_matrix_type full
_refine_ls_number_parameters 182
_refine_ls_number_reflns 3150
_refine_ls_number_restraints 0
_refine_ls_restrained_S_all 0.867
_refine_ls_R_factor_all 0.0911
_refine_ls_R_factor_gt 0.0430
_refine_ls_shift/su_max 0.000
_refine_ls_shift/su_mean 0.000
_refine_ls_structure_factor_coef Fsqd
_refine_ls_weighting_details 'w=1/[\s^2^(Fo^2^)+(0.0053P)^2^] where P=(Fo^2^+2Fc^2^)/3'
_refine_ls_weighting_scheme calc
_refine_ls_wR_factor_gt 0.0515
_refine_ls_wR_factor_ref 0.0605
_reflns_Friedel_coverage 0.000
_reflns_number_gt 1916
_reflns_number_total 3150
_reflns_threshold_expression 'I > 2\s(I)'
_cod_data_source_file d2dt03374g2.cif
_cod_data_source_block c4
_cod_depositor_comments 'Adding full bibliography for 7711878--7711882.cif.'
_cod_original_cell_volume 1613.95(15)
_cod_database_code 7711882
_shelx_shelxl_version_number 2018/3
_shelx_space_group_comment
;
The symmetry employed for this shelxl refinement is uniquely defined
by the following loop, which should always be used as a source of
symmetry information in preference to the above space-group names.
They are only intended as comments.
;
_shelx_estimated_absorpt_t_max 0.788
_shelx_estimated_absorpt_t_min 0.667
_olex2_refinement_description
;
1. Fixed Uiso
 At 1.2 times of:
  All C(H) groups, All C(H,H) groups
 At 1.5 times of:
  All C(H,H,H) groups
2.a Secondary CH2 refined with riding coordinates:
 C0AA(H0AA,H0AB), C1AA(H1AA,H1AB), C5(H5A,H5B), C6(H6A,H6B)
2.b Aromatic/amide H refined with riding coordinates:
 C2(H2), C7(H7), C10(H10), C19(H19)
2.c Idealised Me refined as rotating group:
 C21(H21A,H21B,H21C)
;
_olex2_submission_special_instructions 'No special instructions were received'
_oxdiff_exptl_absorpt_empirical_details
;
Empirical correction (ABSPACK) includes:
- Absorption correction using spherical harmonics
- Frame scaling
;
_oxdiff_exptl_absorpt_empirical_full_max 1.302
_oxdiff_exptl_absorpt_empirical_full_min 0.896

loop_
_space_group_symop_operation_xyz
'x, y, z'
'-x, y+1/2, -z+1/2'
'-x, -y, -z'
'x, -y-1/2, z-1/2'

loop_
_atom_site_label
_atom_site_type_symbol
_atom_site_fract_x
_atom_site_fract_y
_atom_site_fract_z
_atom_site_U_iso_or_equiv
_atom_site_adp_type
_atom_site_occupancy
_atom_site_site_symmetry_order
_atom_site_calc_flag
_atom_site_refinement_flags_posn
_atom_site_refinement_flags_adp
_atom_site_refinement_flags_occupancy
_atom_site_disorder_assembly
_atom_site_disorder_group
In1 In 0.35765(4) 0.40168(3) 0.14392(3) 0.03590(12) Uani 1 1 d . . . . .
S2 S 0.19308(15) 0.52962(11) 0.05844(10) 0.0410(4) Uani 1 1 d . . . . .
Cl3 Cl 0.26724(16) 0.22959(11) 0.09914(11) 0.0567(5) Uani 1 1 d . . . . .
Cl5 Cl 0.28172(16) 0.42426(12) 0.29469(10) 0.0558(4) Uani 1 1 d . . . . .
C2 C 0.8606(5) 0.3992(5) 0.2120(4) 0.0459(16) Uani 1 1 d . . . . .
H2 H 0.934572 0.453566 0.215729 0.055 Uiso 1 1 calc R U . . .
C3 C 0.7125(5) 0.4216(4) 0.1810(3) 0.0317(13) Uani 1 1 d . . . . .
N4 N 0.5224(4) 0.5376(3) 0.1223(3) 0.0349(12) Uani 1 1 d . . . . .
C7 C 0.6388(6) 0.2444(4) 0.2038(4) 0.0450(16) Uani 1 1 d . . . . .
H7 H 0.562195 0.191632 0.201797 0.054 Uiso 1 1 calc R U . . .
N8 N 0.6030(4) 0.3439(3) 0.1780(3) 0.0355(12) Uani 1 1 d . . . . .
C9 C 0.6642(6) 0.5293(4) 0.1499(4) 0.0348(14) Uani 1 1 d . . . . .
C10 C 0.7862(6) 0.2176(4) 0.2333(4) 0.0494(17) Uani 1 1 d . . . . .
H10 H 0.809156 0.147522 0.250246 0.059 Uiso 1 1 calc R U . . .
N12 N 0.4722(5) 0.6353(3) 0.0923(3) 0.0417(13) Uani 1 1 d . . . . .
C15 C 0.3240(6) 0.6378(4) 0.0653(4) 0.0348(14) Uani 1 1 d . . . . .
C19 C 0.8988(6) 0.2959(5) 0.2374(4) 0.0520(17) Uani 1 1 d . . . . .
H19 H 0.999120 0.279582 0.256912 0.062 Uiso 1 1 calc R U . . .
C21 C 0.7751(5) 0.6211(4) 0.1516(4) 0.0482(17) Uani 1 1 d . . . . .
H21A H 0.800789 0.638880 0.211943 0.072 Uiso 1 1 calc R U . . .
H21B H 0.727986 0.682094 0.123125 0.072 Uiso 1 1 calc R U . . .
H21C H 0.868160 0.601588 0.120830 0.072 Uiso 1 1 calc R U . . .
C0AA C 0.1105(6) 0.7575(4) 0.0127(4) 0.0511(17) Uani 1 1 d . . . . .
H0AA H 0.037235 0.733471 0.056947 0.061 Uiso 1 1 calc R U . . .
H0AB H 0.085721 0.722941 -0.043325 0.061 Uiso 1 1 calc R U . . .
C1AA C 0.3650(6) 0.8313(4) 0.0478(4) 0.0507(17) Uani 1 1 d . . . . .
H1AA H 0.454535 0.827731 0.009247 0.061 Uiso 1 1 calc R U . . .
H1AB H 0.401036 0.842276 0.108254 0.061 Uiso 1 1 calc R U . . .
C5 C 0.2586(8) 0.9186(5) 0.0198(5) 0.091(3) Uani 1 1 d . . . . .
H5A H 0.254341 0.972929 0.065804 0.109 Uiso 1 1 calc R U . . .
H5B H 0.297311 0.952085 -0.033682 0.109 Uiso 1 1 calc R U . . .
C6 C 0.1069(7) 0.8768(5) 0.0036(6) 0.091(3) Uani 1 1 d . . . . .
H6A H 0.072140 0.896199 -0.055662 0.109 Uiso 1 1 calc R U . . .
H6B H 0.034426 0.906997 0.045679 0.109 Uiso 1 1 calc R U . . .
N0AA N 0.2721(5) 0.7338(3) 0.0407(3) 0.0404(12) Uani 1 1 d . . . . .

loop_
_atom_site_aniso_label
_atom_site_aniso_U_11
_atom_site_aniso_U_22
_atom_site_aniso_U_33
_atom_site_aniso_U_23
_atom_site_aniso_U_13
_atom_site_aniso_U_12
In1 0.0327(2) 0.0286(2) 0.0463(3) 0.0021(2) -0.00228(18) -0.00130(19)
S2 0.0384(8) 0.0356(8) 0.0486(10) 0.0008(8) -0.0102(8) -0.0007(7)
Cl3 0.0563(9) 0.0365(9) 0.0770(13) -0.0077(9) -0.0087(9) -0.0083(7)
Cl5 0.0636(10) 0.0595(11) 0.0443(10) 0.0009(9) 0.0042(9) 0.0091(8)
C2 0.027(3) 0.046(4) 0.065(4) 0.006(4) -0.005(3) 0.003(3)
C3 0.028(3) 0.034(3) 0.033(3) -0.003(3) 0.003(3) 0.006(3)
N4 0.030(2) 0.028(3) 0.047(3) 0.001(2) -0.004(2) 0.003(2)
C7 0.043(3) 0.037(4) 0.055(4) 0.007(3) 0.001(3) 0.002(3)
N8 0.036(2) 0.026(2) 0.045(3) 0.003(2) -0.001(2) 0.001(2)
C9 0.031(3) 0.031(3) 0.042(4) -0.001(3) 0.001(3) 0.000(3)
C10 0.051(4) 0.037(4) 0.060(5) 0.017(3) 0.003(4) 0.014(3)
N12 0.035(3) 0.027(3) 0.063(4) 0.005(3) -0.004(3) 0.003(2)
C15 0.037(3) 0.037(3) 0.030(3) -0.001(3) 0.006(3) 0.002(3)
C19 0.043(4) 0.055(4) 0.058(5) 0.007(4) -0.007(3) 0.012(3)
C21 0.036(3) 0.036(3) 0.072(5) 0.002(3) -0.007(3) -0.005(3)
C0AA 0.053(4) 0.044(4) 0.056(4) 0.002(4) -0.014(3) 0.020(3)
C1AA 0.055(4) 0.032(3) 0.065(5) 0.003(3) 0.002(4) 0.001(3)
C5 0.111(6) 0.041(4) 0.120(7) 0.010(5) -0.048(6) 0.015(4)
C6 0.072(5) 0.048(5) 0.151(9) 0.012(5) -0.028(5) 0.021(4)
N0AA 0.039(3) 0.027(3) 0.054(3) 0.006(3) -0.010(3) 0.005(2)

loop_
_atom_type_symbol
_atom_type_description
_atom_type_scat_dispersion_real
_atom_type_scat_dispersion_imag
_atom_type_scat_source
C C 0.0033 0.0016 'International Tables Vol C Tables 4.2.6.8 and 6.1.1.4'
H H 0.0000 0.0000 'International Tables Vol C Tables 4.2.6.8 and 6.1.1.4'
Cl Cl 0.1484 0.1585 'International Tables Vol C Tables 4.2.6.8 and 6.1.1.4'
In In -0.7276 1.3100 'International Tables Vol C Tables 4.2.6.8 and 6.1.1.4'
N N 0.0061 0.0033 'International Tables Vol C Tables 4.2.6.8 and 6.1.1.4'
S S 0.1246 0.1234 'International Tables Vol C Tables 4.2.6.8 and 6.1.1.4'

loop_
_geom_angle_atom_site_label_1
_geom_angle_atom_site_label_2
_geom_angle_atom_site_label_3
_geom_angle
_geom_angle_site_symmetry_1
_geom_angle_site_symmetry_3
_geom_angle_publ_flag
Cl3 In1 S2 104.41(5) . . ?
Cl3 In1 Cl5 106.56(6) . . ?
Cl5 In1 S2 105.01(5) . . ?
N4 In1 S2 78.24(11) . . ?
N4 In1 Cl3 148.03(12) . . ?
N4 In1 Cl5 103.30(12) . . ?
N4 In1 N8 71.70(15) . . ?
N8 In1 S2 147.08(11) . . ?
N8 In1 Cl3 94.48(11) . . ?
N8 In1 Cl5 94.82(12) . . ?
C15 S2 In1 95.80(19) . . ?
C3 C2 H2 120.1 . . ?
C3 C2 C19 119.9(5) . . ?
C19 C2 H2 120.1 . . ?
C2 C3 C9 123.1(5) . . ?
N8 C3 C2 120.4(5) . . ?
N8 C3 C9 116.5(4) . . ?
C9 N4 In1 119.4(4) . . ?
C9 N4 N12 118.2(4) . . ?
N12 N4 In1 121.7(3) . . ?
N8 C7 H7 119.1 . . ?
N8 C7 C10 121.8(5) . . ?
C10 C7 H7 119.1 . . ?
C3 N8 In1 115.1(3) . . ?
C7 N8 In1 124.6(4) . . ?
C7 N8 C3 119.9(4) . . ?
C3 C9 C21 120.9(4) . . ?
N4 C9 C3 115.9(4) . . ?
N4 C9 C21 123.2(5) . . ?
C7 C10 H10 120.4 . . ?
C19 C10 C7 119.1(5) . . ?
C19 C10 H10 120.4 . . ?
C15 N12 N4 114.8(4) . . ?
N12 C15 S2 127.5(4) . . ?
N0AA C15 S2 117.5(4) . . ?
N0AA C15 N12 115.1(5) . . ?
C2 C19 H19 120.6 . . ?
C10 C19 C2 118.9(5) . . ?
C10 C19 H19 120.6 . . ?
C9 C21 H21A 109.5 . . ?
C9 C21 H21B 109.5 . . ?
C9 C21 H21C 109.5 . . ?
H21A C21 H21B 109.5 . . ?
H21A C21 H21C 109.5 . . ?
H21B C21 H21C 109.5 . . ?
H0AA C0AA H0AB 109.0 . . ?
C6 C0AA H0AA 110.9 . . ?
C6 C0AA H0AB 110.9 . . ?
N0AA C0AA H0AA 110.9 . . ?
N0AA C0AA H0AB 110.9 . . ?
N0AA C0AA C6 104.1(5) . . ?
H1AA C1AA H1AB 108.9 . . ?
C5 C1AA H1AA 110.8 . . ?
C5 C1AA H1AB 110.8 . . ?
N0AA C1AA H1AA 110.8 . . ?
N0AA C1AA H1AB 110.8 . . ?
N0AA C1AA C5 104.8(4) . . ?
C1AA C5 H5A 109.7 . . ?
C1AA C5 H5B 109.7 . . ?
H5A C5 H5B 108.2 . . ?
C6 C5 C1AA 110.0(5) . . ?
C6 C5 H5A 109.7 . . ?
C6 C5 H5B 109.7 . . ?
C0AA C6 H6A 109.8 . . ?
C0AA C6 H6B 109.8 . . ?
C5 C6 C0AA 109.3(5) . . ?
C5 C6 H6A 109.8 . . ?
C5 C6 H6B 109.8 . . ?
H6A C6 H6B 108.3 . . ?
C15 N0AA C0AA 124.9(5) . . ?
C15 N0AA C1AA 123.2(4) . . ?
C1AA N0AA C0AA 111.6(4) . . ?

loop_
_geom_bond_atom_site_label_1
_geom_bond_atom_site_label_2
_geom_bond_distance
_geom_bond_site_symmetry_2
_geom_bond_publ_flag
In1 S2 2.4819(14) . ?
In1 Cl3 2.3749(14) . ?
In1 Cl5 2.3899(15) . ?
In1 N4 2.233(4) . ?
In1 N8 2.281(4) . ?
S2 C15 1.757(5) . ?
C2 H2 0.9300 . ?
C2 C3 1.379(6) . ?
C2 C19 1.381(7) . ?
C3 N8 1.350(5) . ?
C3 C9 1.478(6) . ?
N4 C9 1.288(5) . ?
N4 N12 1.366(5) . ?
C7 H7 0.9300 . ?
C7 N8 1.334(6) . ?
C7 C10 1.379(6) . ?
C9 C21 1.489(6) . ?
C10 H10 0.9300 . ?
C10 C19 1.374(7) . ?
N12 C15 1.333(6) . ?
C15 N0AA 1.328(6) . ?
C19 H19 0.9300 . ?
C21 H21A 0.9600 . ?
C21 H21B 0.9600 . ?
C21 H21C 0.9600 . ?
C0AA H0AA 0.9700 . ?
C0AA H0AB 0.9700 . ?
C0AA C6 1.492(7) . ?
C0AA N0AA 1.476(6) . ?
C1AA H1AA 0.9700 . ?
C1AA H1AB 0.9700 . ?
C1AA C5 1.479(6) . ?
C1AA N0AA 1.457(6) . ?
C5 H5A 0.9700 . ?
C5 H5B 0.9700 . ?
C5 C6 1.423(7) . ?
C6 H6A 0.9700 . ?
C6 H6B 0.9700 . ?

loop_
_geom_torsion_atom_site_label_1
_geom_torsion_atom_site_label_2
_geom_torsion_atom_site_label_3
_geom_torsion_atom_site_label_4
_geom_torsion
_geom_torsion_site_symmetry_1
_geom_torsion_site_symmetry_2
_geom_torsion_site_symmetry_3
_geom_torsion_site_symmetry_4
_geom_torsion_publ_flag
In1 S2 C15 N12 12.0(5) . . . . ?
In1 S2 C15 N0AA -168.3(4) . . . . ?
In1 N4 C9 C3 9.8(7) . . . . ?
In1 N4 C9 C21 -169.9(4) . . . . ?
In1 N4 N12 C15 -9.3(6) . . . . ?
S2 C15 N0AA C0AA 3.5(8) . . . . ?
S2 C15 N0AA C1AA 176.3(4) . . . . ?
C2 C3 N8 In1 171.6(4) . . . . ?
C2 C3 N8 C7 -1.1(8) . . . . ?
C2 C3 C9 N4 179.5(5) . . . . ?
C2 C3 C9 C21 -0.7(8) . . . . ?
C3 C2 C19 C10 -1.7(9) . . . . ?
N4 N12 C15 S2 -3.8(8) . . . . ?
N4 N12 C15 N0AA 176.5(5) . . . . ?
C7 C10 C19 C2 0.2(10) . . . . ?
N8 C3 C9 N4 -0.6(8) . . . . ?
N8 C3 C9 C21 179.1(5) . . . . ?
N8 C7 C10 C19 0.9(10) . . . . ?
C9 C3 N8 In1 -8.3(6) . . . . ?
C9 C3 N8 C7 179.1(5) . . . . ?
C9 N4 N12 C15 -179.7(5) . . . . ?
C10 C7 N8 In1 -172.3(4) . . . . ?
C10 C7 N8 C3 -0.4(9) . . . . ?
N12 N4 C9 C3 -179.6(4) . . . . ?
N12 N4 C9 C21 0.6(8) . . . . ?
N12 C15 N0AA C0AA -176.7(5) . . . . ?
N12 C15 N0AA C1AA -3.9(8) . . . . ?
C19 C2 C3 N8 2.1(9) . . . . ?
C19 C2 C3 C9 -178.0(5) . . . . ?
C1AA C5 C6 C0AA -5.0(10) . . . . ?
C5 C1AA N0AA C15 -175.8(6) . . . . ?
C5 C1AA N0AA C0AA -2.2(7) . . . . ?
C6 C0AA N0AA C15 172.9(6) . . . . ?
C6 C0AA N0AA C1AA -0.7(7) . . . . ?
N0AA C0AA C6 C5 3.4(9) . . . . ?
N0AA C1AA C5 C6 4.4(9) . . . . ?
